data_2214025
loop_
_publ_author_name
'Odaba\,so\(glu, Mustafa'
'B\"uy\"ukg\"ung\"or, Orhan'

_publ_section_title
;
 2-(4-Chlorobenzoyl)benzoic acid
;
_journal_coeditor_code AT2314
_journal_issue 7
_journal_name_full 'Acta Crystallographica Section E'
_journal_page_first o3197
_journal_page_last o3197
_journal_paper_doi 10.1107/S1600536807026554
_journal_volume 63
_journal_year 2007
_chemical_formula_iupac 'C14 H9 Cl O3'
_chemical_formula_moiety 'C14 H9 Cl O3'
_chemical_formula_sum 'C14 H9 Cl O3'
_chemical_formula_weight 260.66
_chemical_name_systematic
;
2-(4-Chlorobenzoyl)benzoic acid
;
_space_group_IT_number 14
_symmetry_cell_setting monoclinic
_symmetry_space_group_name_Hall '-P 2ybc'
_symmetry_space_group_name_H-M 'P 1 21/c 1'
_atom_sites_solution_hydrogens geom
_atom_sites_solution_primary direct
_atom_sites_solution_secondary difmap
_audit_creation_method SHELXL-97
_cell_angle_alpha 90.00
_cell_angle_beta 98.467(10)
_cell_angle_gamma 90.00
_cell_formula_units_Z 4
_cell_length_a 15.3209(17)
_cell_length_b 7.3171(6)
_cell_length_c 11.1988(14)
_cell_measurement_reflns_used 6666
_cell_measurement_temperature 296
_cell_measurement_theta_max 27.91
_cell_measurement_theta_min 2.11
_cell_volume 1241.8(2)
_computing_cell_refinement X-AREA
_computing_data_collection 'X-AREA (Stoe & Cie, 2002)'
_computing_data_reduction 'X-RED32 (Stoe & Cie, 2002)'
_computing_molecular_graphics 'ORTEP-3 for Windows (Farrugia, 1997)'
_computing_publication_material 'WinGX (Farrugia, 1999)'
_computing_structure_refinement 'SHELXL97 (Sheldrick, 1997)'
_computing_structure_solution 'SHELXS97 (Sheldrick, 1997)'
_diffrn_ambient_temperature 296
_diffrn_detector_area_resol_mean 6.67
_diffrn_measured_fraction_theta_full 0.981
_diffrn_measured_fraction_theta_max 0.981
_diffrn_measurement_device_type 'Stoe IPDSII'
_diffrn_measurement_method \w
_diffrn_radiation_monochromator 'plane graphite'
_diffrn_radiation_source 'sealed X-ray tube, 12 x 0.4 mm long-fine focus'
_diffrn_radiation_type MoK\a
_diffrn_radiation_wavelength 0.71073
_diffrn_reflns_av_R_equivalents 0.0296
_diffrn_reflns_av_sigmaI/netI 0.0298
_diffrn_reflns_limit_h_max 15
_diffrn_reflns_limit_h_min -18
_diffrn_reflns_limit_k_max 9
_diffrn_reflns_limit_k_min -9
_diffrn_reflns_limit_l_max 13
_diffrn_reflns_limit_l_min -13
_diffrn_reflns_number 6666
_diffrn_reflns_theta_full 25.99
_diffrn_reflns_theta_max 25.99
_diffrn_reflns_theta_min 3.09
_diffrn_standards_decay_% <2
_diffrn_standards_number 0
_exptl_absorpt_coefficient_mu 0.303
_exptl_absorpt_correction_T_max 0.9188
_exptl_absorpt_correction_T_min 0.8393
_exptl_absorpt_correction_type integration
_exptl_absorpt_process_details '(X-RED; Stoe & Cie, 2002)'
_exptl_crystal_colour colorless
_exptl_crystal_density_diffrn 1.394
_exptl_crystal_density_method 'not measured'
_exptl_crystal_description prism
_exptl_crystal_F_000 536
_exptl_crystal_size_max 0.720
_exptl_crystal_size_mid 0.443
_exptl_crystal_size_min 0.270
_refine_diff_density_max 0.149
_refine_diff_density_min -0.264
_refine_ls_extinction_method none
_refine_ls_goodness_of_fit_ref 1.036
_refine_ls_hydrogen_treatment constr
_refine_ls_matrix_type full
_refine_ls_number_parameters 163
_refine_ls_number_reflns 2381
_refine_ls_number_restraints 0
_refine_ls_restrained_S_all 1.036
_refine_ls_R_factor_all 0.0636
_refine_ls_R_factor_gt 0.0409
_refine_ls_shift/su_max 0.000
_refine_ls_shift/su_mean 0.000
_refine_ls_structure_factor_coef Fsqd
_refine_ls_weighting_details 'calc w=1/[\s^2^(Fo^2^)+(0.0555P)^2^+0.074P] where P=(Fo^2^+2Fc^2^)/3'
_refine_ls_weighting_scheme calc
_refine_ls_wR_factor_gt 0.1014
_refine_ls_wR_factor_ref 0.1099
_reflns_number_gt 1611
_reflns_number_total 2381
_reflns_threshold_expression I>2\s(I)
_cod_data_source_file at2314.cif
_cod_data_source_block I
_cod_original_sg_symbol_Hall '-P 2yc'
_cod_original_sg_symbol_H-M 'P 21/c'
_cod_database_code 2214025
_cod_database_fobs_code 2214025

loop_
_symmetry_equiv_pos_as_xyz
'x, y, z'
'-x, y+1/2, -z+1/2'
'-x, -y, -z'
'x, -y-1/2, z-1/2'

loop_
_atom_site_type_symbol
_atom_site_label
_atom_site_fract_x
_atom_site_fract_y
_atom_site_fract_z
_atom_site_U_iso_or_equiv
_atom_site_adp_type
_atom_site_calc_flag
_atom_site_refinement_flags
_atom_site_occupancy
C C1 0.17454(12) 0.0458(2) 0.56843(15) 0.0466(4) Uani d . 1
C C2 0.10791(12) 0.0997(2) 0.47700(15) 0.0438(4) Uani d . 1
C C3 0.08082(13) -0.0174(2) 0.38059(16) 0.0520(5) Uani d . 1
H H3 0.0357 0.0182 0.3202 0.062 Uiso calc R 1
C C4 0.12036(14) -0.1853(3) 0.37402(19) 0.0585(5) Uani d . 1
H H4 0.1027 -0.2619 0.3086 0.070 Uiso calc R 1
C C5 0.18558(16) -0.2393(2) 0.46361(19) 0.0627(6) Uani d . 1
H H5 0.2119 -0.3532 0.4595 0.075 Uiso calc R 1
C C6 0.21235(14) -0.1254(2) 0.55999(18) 0.0593(5) Uani d . 1
H H6 0.2566 -0.1639 0.6206 0.071 Uiso calc R 1
C C7 0.06322(12) 0.2779(2) 0.48544(15) 0.0449(4) Uani d . 1
C C8 0.20686(13) 0.1576(2) 0.67855(16) 0.0518(5) Uani d . 1
C C9 0.27299(12) 0.3042(2) 0.67000(16) 0.0509(5) Uani d . 1
C C10 0.31668(15) 0.3224(3) 0.5719(2) 0.0702(6) Uani d . 1
H H10 0.3037 0.2425 0.5071 0.084 Uiso calc R 1
C C11 0.37936(17) 0.4568(4) 0.5675(3) 0.0861(8) Uani d . 1
H H11 0.4089 0.4672 0.5009 0.103 Uiso calc R 1
C C12 0.39722(16) 0.5748(3) 0.6631(3) 0.0802(7) Uani d . 1
C C13 0.35424(16) 0.5614(3) 0.7606(2) 0.0742(7) Uani d . 1
H H13 0.3668 0.6430 0.8245 0.089 Uiso calc R 1
C C14 0.29228(15) 0.4270(3) 0.76445(18) 0.0624(6) Uani d . 1
H H14 0.2629 0.4182 0.8312 0.075 Uiso calc R 1
O O1 0.00022(9) 0.31239(18) 0.39744(11) 0.0607(4) Uani d . 1
H H1 -0.0213 0.4126 0.4081 0.091 Uiso calc R 1
O O2 0.08373(9) 0.38031(16) 0.57144(11) 0.0551(4) Uani d . 1
O O3 0.18427(12) 0.1185(2) 0.77436(12) 0.0769(5) Uani d . 1
Cl Cl1 0.47438(7) 0.74585(13) 0.65780(11) 0.1428(4) Uani d . 1

loop_
_atom_site_aniso_label
_atom_site_aniso_U_11
_atom_site_aniso_U_22
_atom_site_aniso_U_33
_atom_site_aniso_U_12
_atom_site_aniso_U_13
_atom_site_aniso_U_23
C1 0.0519(11) 0.0417(9) 0.0464(9) 0.0039(8) 0.0078(8) 0.0043(7)
C2 0.0461(10) 0.0415(8) 0.0445(9) 0.0030(7) 0.0087(8) 0.0046(7)
C3 0.0540(12) 0.0511(10) 0.0504(10) 0.0019(8) 0.0059(8) 0.0005(8)
C4 0.0668(14) 0.0475(10) 0.0611(12) -0.0015(9) 0.0089(10) -0.0075(9)
C5 0.0741(15) 0.0390(9) 0.0757(14) 0.0078(9) 0.0126(11) -0.0009(9)
C6 0.0658(14) 0.0473(10) 0.0624(12) 0.0133(9) 0.0008(10) 0.0096(9)
C7 0.0468(11) 0.0457(9) 0.0424(9) 0.0042(7) 0.0074(7) 0.0054(8)
C8 0.0603(13) 0.0490(10) 0.0446(10) 0.0136(8) 0.0027(9) 0.0060(8)
C9 0.0491(11) 0.0557(10) 0.0443(10) 0.0116(8) -0.0055(8) -0.0032(8)
C10 0.0603(14) 0.0828(15) 0.0676(13) -0.0109(12) 0.0097(10) -0.0228(11)
C11 0.0650(16) 0.0989(18) 0.0979(18) -0.0186(14) 0.0237(13) -0.0207(15)
C12 0.0492(14) 0.0755(15) 0.112(2) -0.0041(11) -0.0013(13) -0.0195(14)
C13 0.0692(16) 0.0642(13) 0.0816(15) 0.0087(11) -0.0145(12) -0.0217(11)
C14 0.0726(15) 0.0596(12) 0.0510(11) 0.0146(10) -0.0039(10) -0.0042(9)
O1 0.0658(10) 0.0594(7) 0.0523(8) 0.0217(7) -0.0062(6) -0.0014(6)
O2 0.0574(9) 0.0466(7) 0.0574(8) 0.0108(6) -0.0048(6) -0.0061(6)
O3 0.1141(14) 0.0690(9) 0.0496(8) 0.0006(8) 0.0187(8) 0.0079(7)
Cl1 0.0970(7) 0.1214(7) 0.2131(11) -0.0513(5) 0.0328(7) -0.0505(7)

loop_
_atom_type_symbol
_atom_type_description
_atom_type_scat_dispersion_real
_atom_type_scat_dispersion_imag
_atom_type_scat_source
C C 0.0033 0.0016 'International Tables Vol C Tables 4.2.6.8 and 6.1.1.4'
H H 0.0000 0.0000 'International Tables Vol C Tables 4.2.6.8 and 6.1.1.4'
O O 0.0106 0.0060 'International Tables Vol C Tables 4.2.6.8 and 6.1.1.4'
Cl Cl 0.1484 0.1585 'International Tables Vol C Tables 4.2.6.8 and 6.1.1.4'

loop_
_geom_angle_atom_site_label_1
_geom_angle_atom_site_label_2
_geom_angle_atom_site_label_3
_geom_angle
C6 C1 C2 118.24(16)
C6 C1 C8 117.17(16)
C2 C1 C8 124.56(15)
C1 C2 C3 119.93(16)
C1 C2 C7 119.84(15)
C3 C2 C7 120.17(16)
C4 C3 C2 120.46(18)
C4 C3 H3 119.8
C2 C3 H3 119.8
C5 C4 C3 119.95(18)
C5 C4 H4 120.0
C3 C4 H4 120.0
C4 C5 C6 120.09(17)
C4 C5 H5 120.0
C6 C5 H5 120.0
C5 C6 C1 121.33(18)
C5 C6 H6 119.3
C1 C6 H6 119.3
O2 C7 O1 123.66(15)
O2 C7 C2 121.41(15)
O1 C7 C2 114.90(15)
O3 C8 C9 120.93(17)
O3 C8 C1 119.80(18)
C9 C8 C1 119.02(16)
C10 C9 C14 118.2(2)
C10 C9 C8 122.50(17)
C14 C9 C8 119.27(18)
C9 C10 C11 121.4(2)
C9 C10 H10 119.3
C11 C10 H10 119.3
C12 C11 C10 118.7(2)
C12 C11 H11 120.6
C10 C11 H11 120.6
C13 C12 C11 121.2(2)
C13 C12 Cl1 119.6(2)
C11 C12 Cl1 119.2(2)
C12 C13 C14 119.8(2)
C12 C13 H13 120.1
C14 C13 H13 120.1
C13 C14 C9 120.8(2)
C13 C14 H14 119.6
C9 C14 H14 119.6
C7 O1 H1 109.5

loop_
_geom_bond_atom_site_label_1
_geom_bond_atom_site_label_2
_geom_bond_distance
C1 C6 1.389(3)
C1 C2 1.392(2)
C1 C8 1.502(2)
C2 C3 1.393(2)
C2 C7 1.483(2)
C3 C4 1.377(3)
C3 H3 0.9300
C4 C5 1.366(3)
C4 H4 0.9300
C5 C6 1.378(3)
C5 H5 0.9300
C6 H6 0.9300
C7 O2 1.224(2)
C7 O1 1.299(2)
C8 O3 1.209(2)
C8 C9 1.488(3)
C9 C10 1.375(3)
C9 C14 1.386(3)
C10 C11 1.381(3)
C10 H10 0.9300
C11 C12 1.371(3)
C11 H11 0.9300
C12 C13 1.359(4)
C12 Cl1 1.729(3)
C13 C14 1.372(3)
C13 H13 0.9300
C14 H14 0.9300
O1 H1 0.8200

loop_
_geom_hbond_atom_site_label_D
_geom_hbond_atom_site_label_H
_geom_hbond_atom_site_label_A
_geom_hbond_site_symmetry_A
_geom_hbond_distance_DH
_geom_hbond_distance_HA
_geom_hbond_distance_DA
_geom_hbond_angle_DHA
O1 H1 O2 3_566 0.82 1.82 2.6389(17) 172.2
C3 H3 O1 2_545 0.93 2.85 3.413(2) 120.2
C4 H4 O1 2_545 0.93 2.65 3.317(2) 128.9
C5 H5 O3 4 0.93 2.83 3.489(2) 129.2
C14 H14 Cg 4_555 0.93 2.766 3.592(2) 148.59

loop_
_geom_torsion_atom_site_label_1
_geom_torsion_atom_site_label_2
_geom_torsion_atom_site_label_3
_geom_torsion_atom_site_label_4
_geom_torsion
C6 C1 C2 C3 0.1(3)
C8 C1 C2 C3 -177.79(17)
C6 C1 C2 C7 177.32(17)
C8 C1 C2 C7 -0.6(3)
C1 C2 C3 C4 -0.9(3)
C7 C2 C3 C4 -178.14(17)
C2 C3 C4 C5 1.2(3)
C3 C4 C5 C6 -0.6(3)
C4 C5 C6 C1 -0.3(3)
C2 C1 C6 C5 0.5(3)
C8 C1 C6 C5 178.56(19)
C1 C2 C7 O2 0.2(3)
C3 C2 C7 O2 177.39(18)
C1 C2 C7 O1 -177.92(16)
C3 C2 C7 O1 -0.7(2)
C6 C1 C8 O3 -74.7(2)
C2 C1 C8 O3 103.2(2)
C6 C1 C8 C9 99.6(2)
C2 C1 C8 C9 -82.5(2)
O3 C8 C9 C10 163.2(2)
C1 C8 C9 C10 -11.0(3)
O3 C8 C9 C14 -16.3(3)
C1 C8 C9 C14 169.48(16)
C14 C9 C10 C11 1.1(3)
C8 C9 C10 C11 -178.4(2)
C9 C10 C11 C12 -0.6(4)
C10 C11 C12 C13 -0.2(4)
C10 C11 C12 Cl1 -179.1(2)
C11 C12 C13 C14 0.5(4)
Cl1 C12 C13 C14 179.28(17)
C12 C13 C14 C9 0.1(3)
C10 C9 C14 C13 -0.9(3)
C8 C9 C14 C13 178.60(18)

loop_
_cod_related_entry_id
_cod_related_entry_database
_cod_related_entry_code
1 ChemSpider 59934
